data_7040043
loop_
_publ_author_name
'Lundvall, F.'
'Wragg, D. S.'
'Dietzel, P. D. C.'
'Fjellv\%ag, H'

_publ_section_title
;
 Two new Cu(ii) and La(iii) 2D coordination polymers, synthesis and in
 situ structural analysis by X-ray diffraction.
;
_journal_issue 32
_journal_name_full 'Dalton transactions (Cambridge, England : 2003)'
_journal_page_first 12827
_journal_page_last 12834
_journal_paper_doi 10.1039/c6dt02195f
_journal_volume 45
_journal_year 2016
_chemical_formula_moiety 'C19 H19 Cu N O7'
_chemical_formula_sum 'C19 H19 Cu N O7'
_chemical_formula_weight 436.89
_chemical_name_systematic CPO-71-Cu
_space_group_crystal_system monoclinic
_space_group_IT_number 15
_space_group_name_Hall '-C 2yc'
_space_group_name_H-M_alt 'C 1 2/c 1'
_symmetry_space_group_name_Hall '-C 2yc'
_symmetry_space_group_name_H-M 'C 1 2/c 1'
_atom_sites_solution_hydrogens mixed
_audit_creation_method SHELXL-2014/6
_audit_update_record
;
2016-06-01 deposited with the CCDC.
2016-07-25 downloaded from the CCDC.
;
_cell_angle_alpha 90
_cell_angle_beta 96.7430(10)
_cell_angle_gamma 90
_cell_formula_units_Z 8
_cell_length_a 18.0477(7)
_cell_length_b 10.3801(4)
_cell_length_c 23.4227(9)
_cell_measurement_reflns_used 9903
_cell_measurement_temperature 105(2)
_cell_measurement_theta_max 27.43
_cell_measurement_theta_min 2.38
_cell_volume 4357.6(3)
_computing_cell_refinement 'Bruker APEX2 (Bruker, 2007)'
_computing_data_collection 'Bruker APEX2 (Bruker, 2007)'
_computing_data_reduction 'Bruker SAINT (Bruker, 2007)'
_computing_structure_refinement 'SHELXL-2014/6 (Sheldrick, 2014)'
_computing_structure_solution 'SHELXS-97 (Sheldrick, 2008)'
_diffrn_ambient_temperature 105(2)
_diffrn_measured_fraction_theta_full 0.999
_diffrn_measured_fraction_theta_max 0.999
_diffrn_measurement_device_type 'Bruker PHOTON CCD'
_diffrn_measurement_method '\w scans'
_diffrn_radiation_type MoK\a
_diffrn_radiation_wavelength 0.71073
_diffrn_reflns_av_R_equivalents 0.0531
_diffrn_reflns_av_unetI/netI 0.0431
_diffrn_reflns_Laue_measured_fraction_full 0.999
_diffrn_reflns_Laue_measured_fraction_max 0.999
_diffrn_reflns_limit_h_max 23
_diffrn_reflns_limit_h_min -23
_diffrn_reflns_limit_k_max 13
_diffrn_reflns_limit_k_min -13
_diffrn_reflns_limit_l_max 29
_diffrn_reflns_limit_l_min -30
_diffrn_reflns_number 34274
_diffrn_reflns_point_group_measured_fraction_full 0.999
_diffrn_reflns_point_group_measured_fraction_max 0.999
_diffrn_reflns_theta_full 25.242
_diffrn_reflns_theta_max 27.507
_diffrn_reflns_theta_min 2.267
_diffrn_source 'fine-focus sealed tube'
_exptl_absorpt_coefficient_mu 1.039
_exptl_absorpt_correction_T_max 0.7456
_exptl_absorpt_correction_T_min 0.6460
_exptl_absorpt_correction_type multi-scan
_exptl_absorpt_process_details 'SADABS (Sheldrick, 1996)'
_exptl_crystal_colour green
_exptl_crystal_density_diffrn 1.332
_exptl_crystal_description needle
_exptl_crystal_F_000 1800
_exptl_crystal_recrystallization_method 'solvothermal synthesis'
_exptl_crystal_size_max 0.258
_exptl_crystal_size_mid 0.137
_exptl_crystal_size_min 0.136
_refine_diff_density_max 0.594
_refine_diff_density_min -0.335
_refine_diff_density_rms 0.077
_refine_ls_extinction_method none
_refine_ls_goodness_of_fit_ref 1.059
_refine_ls_hydrogen_treatment constr
_refine_ls_matrix_type full
_refine_ls_number_parameters 257
_refine_ls_number_reflns 5023
_refine_ls_number_restraints 0
_refine_ls_restrained_S_all 1.059
_refine_ls_R_factor_all 0.0589
_refine_ls_R_factor_gt 0.0405
_refine_ls_shift/su_max 0.000
_refine_ls_shift/su_mean 0.000
_refine_ls_structure_factor_coef Fsqd
_refine_ls_weighting_details 'w=1/[\s^2^(Fo^2^)+(0.0295P)^2^+9.3159P] where P=(Fo^2^+2Fc^2^)/3'
_refine_ls_weighting_scheme calc
_refine_ls_wR_factor_gt 0.0792
_refine_ls_wR_factor_ref 0.0841
_reflns_Friedel_coverage 0.000
_reflns_number_gt 4065
_reflns_number_total 5023
_reflns_threshold_expression 'I > 2\s(I)'
_cod_data_source_file c6dt02195f2.cif
_cod_data_source_block CPO-71-Cu
_cod_depositor_comments 'Adding full bibliography for 7040043--7040044.cif.'
_cod_database_code 7040043
_shelx_space_group_comment
;
The symmetry employed for this shelxl refinement is uniquely defined
by the following loop, which should always be used as a source of
symmetry information in preference to the above space-group names.
They are only intended as comments.
;
_shelx_estimated_absorpt_t_min 0.775
_shelx_estimated_absorpt_t_max 0.872
_platon_squeeze_void_probe_radius 1.20
_shelxl_version_number 2014/6

loop_
_space_group_symop_operation_xyz
'x, y, z'
'-x, y, -z+1/2'
'x+1/2, y+1/2, z'
'-x+1/2, y+1/2, -z+1/2'
'-x, -y, -z'
'x, -y, z-1/2'
'-x+1/2, -y+1/2, -z'
'x+1/2, -y+1/2, z-1/2'

loop_
_atom_site_label
_atom_site_type_symbol
_atom_site_fract_x
_atom_site_fract_y
_atom_site_fract_z
_atom_site_U_iso_or_equiv
_atom_site_adp_type
_atom_site_occupancy
_atom_site_site_symmetry_order
_atom_site_calc_flag
_atom_site_refinement_flags_posn
_atom_site_refinement_flags_adp
C1 C 0.16557(15) 0.5838(2) 0.23465(10) 0.0231(6) Uani 1 1 d . .
C1C C 0.07860(16) 0.0163(3) 0.42863(14) 0.0399(8) Uani 1 1 d . .
H1C H 0.1243 -0.0300 0.4344 0.048 Uiso 1 1 calc R U
C2 C 0.09842(15) 0.5155(3) 0.22971(11) 0.0282(6) Uani 1 1 d . .
H2 H 0.0801 0.4845 0.2636 0.034 Uiso 1 1 calc R U
C2C C -0.05434(18) 0.0148(5) 0.4030(2) 0.0768(14) Uani 1 1 d . .
H2CA H -0.0784 -0.0057 0.3643 0.115 Uiso 1 1 calc R U
H2CB H -0.0469 0.1082 0.4065 0.115 Uiso 1 1 calc R U
H2CC H -0.0861 -0.0143 0.4316 0.115 Uiso 1 1 calc R U
C3 C 0.05775(14) 0.4918(3) 0.17691(10) 0.0237(6) Uani 1 1 d . .
H3 H 0.0126 0.4441 0.1749 0.028 Uiso 1 1 calc R U
C3C C 0.0175(3) -0.1874(3) 0.4039(2) 0.106(2) Uani 1 1 d . .
H3CA H -0.0130 -0.2082 0.3677 0.158 Uiso 1 1 calc R U
H3CB H -0.0033 -0.2301 0.4358 0.158 Uiso 1 1 calc R U
H3CC H 0.0687 -0.2173 0.4023 0.158 Uiso 1 1 calc R U
C4 C 0.08256(13) 0.5373(2) 0.12695(10) 0.0159(5) Uani 1 1 d . .
C5 C 0.15191(12) 0.6010(2) 0.13043(10) 0.0146(5) Uani 1 1 d . .
C6 C 0.19191(13) 0.6226(2) 0.18415(10) 0.0176(5) Uani 1 1 d . .
H6 H 0.2387 0.6653 0.1862 0.021 Uiso 1 1 calc R U
C7 C 0.20621(15) 0.6126(3) 0.29244(10) 0.0259(6) Uani 1 1 d . .
C8 C 0.20500(13) 0.5258(2) 0.33750(10) 0.0188(5) Uani 1 1 d . .
H8 H 0.1794 0.4463 0.3306 0.023 Uiso 1 1 calc R U
C9 C 0.24006(13) 0.5514(2) 0.39250(10) 0.0170(5) Uani 1 1 d . .
C10 C 0.27602(15) 0.6704(2) 0.40359(10) 0.0240(6) Uani 1 1 d . .
C11 C 0.27792(19) 0.7570(3) 0.35845(12) 0.0404(8) Uani 1 1 d . .
H11 H 0.3024 0.8375 0.3652 0.048 Uiso 1 1 calc R U
C12 C 0.24465(19) 0.7272(3) 0.30396(12) 0.0419(8) Uani 1 1 d . .
H12 H 0.2482 0.7867 0.2736 0.050 Uiso 1 1 calc R U
C13 C 0.18594(12) 0.6467(2) 0.07874(9) 0.0120(4) Uani 1 1 d . .
C14 C -0.02640(14) 0.4554(3) 0.07101(11) 0.0242(6) Uani 1 1 d . .
H14A H -0.0489 0.4511 0.0309 0.036 Uiso 1 1 calc R U
H14B H -0.0594 0.5036 0.0937 0.036 Uiso 1 1 calc R U
H14C H -0.0194 0.3680 0.0865 0.036 Uiso 1 1 calc R U
C15 C 0.24040(12) 0.4459(2) 0.43626(9) 0.0129(5) Uani 1 1 d . .
C16 C 0.33525(19) 0.8202(3) 0.47083(12) 0.0389(8) Uani 1 1 d . .
H16A H 0.3489 0.8292 0.5124 0.058 Uiso 1 1 calc R U
H16B H 0.2973 0.8845 0.4576 0.058 Uiso 1 1 calc R U
H16C H 0.3795 0.8334 0.4510 0.058 Uiso 1 1 calc R U
N1C N 0.01768(14) -0.0502(2) 0.41269(11) 0.0391(6) Uani 1 1 d . .
O1 O 0.25567(8) 0.63396(16) 0.08085(7) 0.0178(4) Uani 1 1 d . .
O1C O 0.08160(9) 0.13273(16) 0.43672(7) 0.0221(4) Uani 1 1 d . .
O2 O 0.14412(9) 0.69773(15) 0.03824(6) 0.0167(3) Uani 1 1 d . .
O3 O 0.04471(8) 0.51929(16) 0.07392(7) 0.0175(4) Uani 1 1 d . .
O4 O 0.18496(8) 0.37146(15) 0.43091(7) 0.0166(3) Uani 1 1 d . .
O5 O 0.29621(9) 0.43638(15) 0.47347(7) 0.0193(4) Uani 1 1 d . .
O6 O 0.30608(11) 0.69405(16) 0.45841(7) 0.0261(4) Uani 1 1 d . .
Cu1 Cu 0.18508(2) 0.21262(2) 0.47519(2) 0.00978(8) Uani 1 1 d . .

loop_
_atom_site_aniso_label
_atom_site_aniso_U_11
_atom_site_aniso_U_22
_atom_site_aniso_U_33
_atom_site_aniso_U_23
_atom_site_aniso_U_13
_atom_site_aniso_U_12
C1 0.0301(14) 0.0225(13) 0.0154(12) 0.0070(10) -0.0024(10) -0.0076(11)
C1C 0.0252(15) 0.0260(16) 0.063(2) 0.0027(15) -0.0163(14) -0.0050(12)
C2 0.0296(15) 0.0397(16) 0.0158(13) 0.0096(12) 0.0040(11) -0.0095(12)
C2C 0.0238(18) 0.104(4) 0.104(3) -0.049(3) 0.013(2) -0.024(2)
C3 0.0180(12) 0.0327(15) 0.0207(13) 0.0053(11) 0.0037(10) -0.0096(11)
C3C 0.107(4) 0.029(2) 0.160(5) 0.013(3) -0.074(4) -0.031(2)
C4 0.0161(12) 0.0155(12) 0.0155(12) -0.0005(9) 0.0004(9) -0.0001(9)
C5 0.0168(12) 0.0126(11) 0.0150(11) 0.0032(9) 0.0042(9) 0.0018(9)
C6 0.0190(12) 0.0170(12) 0.0164(12) 0.0051(10) 0.0005(9) -0.0037(10)
C7 0.0331(15) 0.0292(14) 0.0147(12) 0.0055(11) -0.0006(10) -0.0108(12)
C8 0.0212(12) 0.0179(12) 0.0174(12) 0.0022(10) 0.0028(10) -0.0046(10)
C9 0.0198(12) 0.0184(12) 0.0132(11) 0.0034(9) 0.0038(9) -0.0020(10)
C10 0.0345(15) 0.0196(13) 0.0167(12) 0.0025(10) -0.0022(11) -0.0062(11)
C11 0.066(2) 0.0259(15) 0.0259(15) 0.0085(12) -0.0107(14) -0.0271(15)
C12 0.067(2) 0.0335(17) 0.0215(14) 0.0165(13) -0.0095(14) -0.0263(16)
C13 0.0159(11) 0.0076(11) 0.0127(11) -0.0028(9) 0.0031(9) -0.0018(9)
C14 0.0193(13) 0.0306(15) 0.0222(13) 0.0012(11) 0.0011(10) -0.0089(11)
C15 0.0170(11) 0.0112(11) 0.0116(11) -0.0008(9) 0.0055(9) 0.0026(9)
C16 0.064(2) 0.0227(15) 0.0265(15) 0.0016(12) -0.0090(14) -0.0206(14)
N1C 0.0386(15) 0.0333(14) 0.0423(15) 0.0034(12) -0.0087(12) -0.0221(12)
O1 0.0140(8) 0.0228(9) 0.0170(8) 0.0074(7) 0.0037(6) 0.0006(7)
O1C 0.0166(9) 0.0206(9) 0.0282(10) -0.0023(8) -0.0014(7) -0.0034(7)
O2 0.0152(8) 0.0223(9) 0.0130(8) 0.0063(7) 0.0029(6) 0.0004(7)
O3 0.0148(8) 0.0225(9) 0.0149(8) 0.0005(7) 0.0004(6) -0.0050(7)
O4 0.0155(8) 0.0153(8) 0.0185(8) 0.0053(7) 0.0000(6) -0.0033(7)
O5 0.0217(9) 0.0162(8) 0.0187(9) 0.0063(7) -0.0031(7) -0.0049(7)
O6 0.0433(11) 0.0150(9) 0.0178(9) 0.0022(7) -0.0054(8) -0.0107(8)
Cu1 0.01038(13) 0.00992(14) 0.00923(13) 0.00050(11) 0.00190(9) -0.00038(11)

loop_
_atom_type_symbol
_atom_type_description
_atom_type_scat_dispersion_real
_atom_type_scat_dispersion_imag
_atom_type_scat_source
C C 0.0033 0.0016 'International Tables Vol C Tables 4.2.6.8 and 6.1.1.4'
H H 0.0000 0.0000 'International Tables Vol C Tables 4.2.6.8 and 6.1.1.4'
N N 0.0061 0.0033 'International Tables Vol C Tables 4.2.6.8 and 6.1.1.4'
O O 0.0106 0.0060 'International Tables Vol C Tables 4.2.6.8 and 6.1.1.4'
Cu Cu 0.3201 1.2651 'International Tables Vol C Tables 4.2.6.8 and 6.1.1.4'

loop_
_geom_angle_atom_site_label_1
_geom_angle_atom_site_label_2
_geom_angle_atom_site_label_3
_geom_angle
_geom_angle_site_symmetry_1
_geom_angle_site_symmetry_3
C6 C1 C2 117.3(2) . .
C6 C1 C7 122.3(2) . .
C2 C1 C7 120.4(2) . .
O1C C1C N1C 125.7(3) . .
O1C C1C H1C 117.2 . .
N1C C1C H1C 117.2 . .
C3 C2 C1 121.9(2) . .
C3 C2 H2 119.1 . .
C1 C2 H2 119.1 . .
N1C C2C H2CA 109.5 . .
N1C C2C H2CB 109.5 . .
H2CA C2C H2CB 109.5 . .
N1C C2C H2CC 109.5 . .
H2CA C2C H2CC 109.5 . .
H2CB C2C H2CC 109.5 . .
C2 C3 C4 120.3(2) . .
C2 C3 H3 119.9 . .
C4 C3 H3 119.9 . .
N1C C3C H3CA 109.5 . .
N1C C3C H3CB 109.5 . .
H3CA C3C H3CB 109.5 . .
N1C C3C H3CC 109.5 . .
H3CA C3C H3CC 109.5 . .
H3CB C3C H3CC 109.5 . .
O3 C4 C3 123.2(2) . .
O3 C4 C5 117.7(2) . .
C3 C4 C5 119.0(2) . .
C6 C5 C4 119.4(2) . .
C6 C5 C13 117.4(2) . .
C4 C5 C13 123.2(2) . .
C1 C6 C5 122.1(2) . .
C1 C6 H6 119.0 . .
C5 C6 H6 119.0 . .
C12 C7 C8 117.4(2) . .
C12 C7 C1 122.0(2) . .
C8 C7 C1 120.6(2) . .
C7 C8 C9 122.2(2) . .
C7 C8 H8 118.9 . .
C9 C8 H8 118.9 . .
C8 C9 C10 119.3(2) . .
C8 C9 C15 117.2(2) . .
C10 C9 C15 123.4(2) . .
O6 C10 C11 124.1(2) . .
O6 C10 C9 117.3(2) . .
C11 C10 C9 118.6(2) . .
C12 C11 C10 120.8(2) . .
C12 C11 H11 119.6 . .
C10 C11 H11 119.6 . .
C11 C12 C7 121.7(2) . .
C11 C12 H12 119.2 . .
C7 C12 H12 119.2 . .
O2 C13 O1 125.6(2) . .
O2 C13 C5 118.46(19) . .
O1 C13 C5 115.91(19) . .
O3 C14 H14A 109.5 . .
O3 C14 H14B 109.5 . .
H14A C14 H14B 109.5 . .
O3 C14 H14C 109.5 . .
H14A C14 H14C 109.5 . .
H14B C14 H14C 109.5 . .
O5 C15 O4 125.7(2) . .
O5 C15 C9 118.1(2) . .
O4 C15 C9 116.2(2) . .
O6 C16 H16A 109.5 . .
O6 C16 H16B 109.5 . .
H16A C16 H16B 109.5 . .
O6 C16 H16C 109.5 . .
H16A C16 H16C 109.5 . .
H16B C16 H16C 109.5 . .
C1C N1C C3C 123.2(3) . .
C1C N1C C2C 120.1(3) . .
C3C N1C C2C 116.7(3) . .
C13 O1 Cu1 123.29(14) . 4
C1C O1C Cu1 117.90(17) . .
C13 O2 Cu1 121.44(14) . 6_565
C4 O3 C14 117.17(18) . .
C15 O4 Cu1 121.04(14) . .
C15 O5 Cu1 123.59(15) . 7_556
C10 O6 C16 117.09(19) . .
O4 Cu1 O2 91.28(7) . 6_566
O4 Cu1 O5 169.13(7) . 7_556
O2 Cu1 O5 88.03(7) 6_566 7_556
O4 Cu1 O1 87.86(7) . 4_545
O2 Cu1 O1 169.22(6) 6_566 4_545
O5 Cu1 O1 90.79(7) 7_556 4_545
O4 Cu1 O1C 99.05(6) . .
O2 Cu1 O1C 96.51(7) 6_566 .
O5 Cu1 O1C 91.80(7) 7_556 .
O1 Cu1 O1C 94.24(6) 4_545 .
O4 Cu1 Cu1 86.00(5) . 7_556
O2 Cu1 Cu1 85.51(5) 6_566 7_556
O5 Cu1 Cu1 83.14(5) 7_556 7_556
O1 Cu1 Cu1 83.71(5) 4_545 7_556
O1C Cu1 Cu1 174.50(5) . 7_556

loop_
_geom_bond_atom_site_label_1
_geom_bond_atom_site_label_2
_geom_bond_distance
_geom_bond_site_symmetry_2
C1 C6 1.385(3) .
C1 C2 1.397(4) .
C1 C7 1.492(3) .
C1C O1C 1.223(3) .
C1C N1C 1.315(3) .
C1C H1C 0.9500 .
C2 C3 1.384(3) .
C2 H2 0.9500 .
C2C N1C 1.458(5) .
C2C H2CA 0.9800 .
C2C H2CB 0.9800 .
C2C H2CC 0.9800 .
C3 C4 1.384(3) .
C3 H3 0.9500 .
C3C N1C 1.439(4) .
C3C H3CA 0.9800 .
C3C H3CB 0.9800 .
C3C H3CC 0.9800 .
C4 O3 1.358(3) .
C4 C5 1.409(3) .
C5 C6 1.393(3) .
C5 C13 1.498(3) .
C6 H6 0.9500 .
C7 C12 1.388(4) .
C7 C8 1.390(3) .
C8 C9 1.393(3) .
C8 H8 0.9500 .
C9 C10 1.405(3) .
C9 C15 1.500(3) .
C10 O6 1.356(3) .
C10 C11 1.391(4) .
C11 C12 1.380(4) .
C11 H11 0.9500 .
C12 H12 0.9500 .
C13 O2 1.258(3) .
C13 O1 1.261(3) .
C14 O3 1.439(3) .
C14 H14A 0.9800 .
C14 H14B 0.9800 .
C14 H14C 0.9800 .
C15 O5 1.256(3) .
C15 O4 1.259(3) .
C16 O6 1.429(3) .
C16 H16A 0.9800 .
C16 H16B 0.9800 .
C16 H16C 0.9800 .
O1 Cu1 1.9654(15) 4
O1C Cu1 2.1430(16) .
O2 Cu1 1.9621(15) 6_565
O4 Cu1 1.9477(15) .
O5 Cu1 1.9639(16) 7_556
Cu1 O2 1.9620(15) 6_566
Cu1 O5 1.9639(16) 7_556
Cu1 O1 1.9655(15) 4_545
Cu1 Cu1 2.6086(5) 7_556

loop_
_geom_torsion_atom_site_label_1
_geom_torsion_atom_site_label_2
_geom_torsion_atom_site_label_3
_geom_torsion_atom_site_label_4
_geom_torsion
_geom_torsion_site_symmetry_4
C6 C1 C2 C3 -2.7(4) .
C7 C1 C2 C3 177.3(3) .
C1 C2 C3 C4 -0.9(4) .
C2 C3 C4 O3 -178.8(2) .
C2 C3 C4 C5 3.9(4) .
O3 C4 C5 C6 179.2(2) .
C3 C4 C5 C6 -3.4(3) .
O3 C4 C5 C13 -1.2(3) .
C3 C4 C5 C13 176.2(2) .
C2 C1 C6 C5 3.2(4) .
C7 C1 C6 C5 -176.8(2) .
C4 C5 C6 C1 -0.2(4) .
C13 C5 C6 C1 -179.8(2) .
C6 C1 C7 C12 35.9(4) .
C2 C1 C7 C12 -144.0(3) .
C6 C1 C7 C8 -145.9(3) .
C2 C1 C7 C8 34.1(4) .
C12 C7 C8 C9 0.6(4) .
C1 C7 C8 C9 -177.7(2) .
C7 C8 C9 C10 2.0(4) .
C7 C8 C9 C15 -175.0(2) .
C8 C9 C10 O6 176.7(2) .
C15 C9 C10 O6 -6.6(4) .
C8 C9 C10 C11 -2.5(4) .
C15 C9 C10 C11 174.2(3) .
O6 C10 C11 C12 -178.6(3) .
C9 C10 C11 C12 0.5(5) .
C10 C11 C12 C7 2.1(6) .
C8 C7 C12 C11 -2.6(5) .
C1 C7 C12 C11 175.6(3) .
C6 C5 C13 O2 -139.7(2) .
C4 C5 C13 O2 40.7(3) .
C6 C5 C13 O1 38.0(3) .
C4 C5 C13 O1 -141.6(2) .
C8 C9 C15 O5 146.2(2) .
C10 C9 C15 O5 -30.7(3) .
C8 C9 C15 O4 -31.5(3) .
C10 C9 C15 O4 151.7(2) .
O1C C1C N1C C3C -179.9(4) .
O1C C1C N1C C2C 0.1(5) .
O2 C13 O1 Cu1 8.3(3) 4
C5 C13 O1 Cu1 -169.25(14) 4
N1C C1C O1C Cu1 170.5(3) .
O1 C13 O2 Cu1 -8.3(3) 6_565
C5 C13 O2 Cu1 169.19(14) 6_565
C3 C4 O3 C14 3.3(3) .
C5 C4 O3 C14 -179.4(2) .
O5 C15 O4 Cu1 -8.6(3) .
C9 C15 O4 Cu1 168.86(14) .
O4 C15 O5 Cu1 9.0(3) 7_556
C9 C15 O5 Cu1 -168.39(15) 7_556
C11 C10 O6 C16 5.9(4) .
C9 C10 O6 C16 -173.3(3) .

loop_
_platon_squeeze_void_nr
_platon_squeeze_void_average_x
_platon_squeeze_void_average_y
_platon_squeeze_void_average_z
_platon_squeeze_void_volume
_platon_squeeze_void_count_electrons
_platon_squeeze_void_content
1 0.000 0.041 0.250 216 48 ' '
2 0.000 -0.041 0.750 216 48 ' '
3 0.500 0.459 0.750 216 48 ' '
4 0.500 0.541 0.250 216 48 ' '
